data_2225853
loop_
_publ_author_name
'Goh, Jia Hao'
'Fun, Hoong-Kun'
Nithinchandra
'Kalluraya, B.'
'Rai, N. Satheesh'

_publ_section_title
;
 (4-Chlorophenyl)[1-(4-methoxyphenyl)-3-(5-nitro-2-furyl)-1<i>H</i>-pyrazol-4-yl]methanone
;
_journal_coeditor_code HB5382
_journal_issue 5
_journal_name_full 'Acta Crystallographica Section E'
_journal_page_first o1063
_journal_page_last o1064
_journal_paper_doi 10.1107/S1600536810011931
_journal_volume 66
_journal_year 2010
_chemical_formula_iupac 'C21 H14 Cl N3 O5'
_chemical_formula_moiety 'C21 H14 Cl N3 O5'
_chemical_formula_sum 'C21 H14 Cl N3 O5'
_chemical_formula_weight 423.80
_chemical_name_systematic
;
(4-Chlorophenyl)[1-(4-methoxyphenyl)-3-(5-nitro-2-furyl)-1<i>H</i>-
pyrazol-4-yl]methanone
;
_space_group_IT_number 2
_symmetry_cell_setting triclinic
_symmetry_space_group_name_Hall '-P 1'
_symmetry_space_group_name_H-M 'P -1'
_atom_sites_solution_hydrogens geom
_atom_sites_solution_primary direct
_atom_sites_solution_secondary difmap
_audit_creation_method SHELXL-97
_cell_angle_alpha 95.523(2)
_cell_angle_beta 91.074(2)
_cell_angle_gamma 107.706(2)
_cell_formula_units_Z 2
_cell_length_a 9.5589(8)
_cell_length_b 9.6603(8)
_cell_length_c 10.6401(9)
_cell_measurement_reflns_used 9944
_cell_measurement_temperature 100.00(10)
_cell_measurement_theta_max 37.60
_cell_measurement_theta_min 2.63
_cell_volume 930.44(14)
_computing_cell_refinement 'SAINT (Bruker, 2009)'
_computing_data_collection 'APEX2 (Bruker, 2009)'
_computing_data_reduction 'SAINT (Bruker, 2009)'
_computing_molecular_graphics 'SHELXTL (Sheldrick, 2008)'
_computing_publication_material
;
SHELXTL (Sheldrick, 2008) and PLATON (Spek, 2009)
;
_computing_structure_refinement 'SHELXTL (Sheldrick, 2008)'
_computing_structure_solution 'SHELXTL (Sheldrick, 2008)'
_diffrn_ambient_temperature 100.00(10)
_diffrn_measured_fraction_theta_full 0.985
_diffrn_measured_fraction_theta_max 0.985
_diffrn_measurement_device_type 'Bruker SMART APEX DUO CCD'
_diffrn_measurement_method '\f and \w scans'
_diffrn_radiation_monochromator graphite
_diffrn_radiation_source 'fine-focus sealed tube'
_diffrn_radiation_type MoK\a
_diffrn_radiation_wavelength 0.71073
_diffrn_reflns_av_R_equivalents 0.0255
_diffrn_reflns_av_sigmaI/netI 0.0238
_diffrn_reflns_limit_h_max 15
_diffrn_reflns_limit_h_min -15
_diffrn_reflns_limit_k_max 15
_diffrn_reflns_limit_k_min -13
_diffrn_reflns_limit_l_max 17
_diffrn_reflns_limit_l_min -17
_diffrn_reflns_number 31674
_diffrn_reflns_theta_full 35.00
_diffrn_reflns_theta_max 35.00
_diffrn_reflns_theta_min 2.23
_diffrn_standards_number 0
_exptl_absorpt_coefficient_mu 0.247
_exptl_absorpt_correction_T_max 0.9632
_exptl_absorpt_correction_T_min 0.9194
_exptl_absorpt_correction_type multi-scan
_exptl_absorpt_process_details '(<i>SADABS</i>; Bruker, 2009)'
_exptl_crystal_colour orange
_exptl_crystal_density_diffrn 1.513
_exptl_crystal_density_method 'not measured'
_exptl_crystal_description block
_exptl_crystal_F_000 436
_exptl_crystal_size_max 0.35
_exptl_crystal_size_mid 0.30
_exptl_crystal_size_min 0.15
_refine_diff_density_max 0.872
_refine_diff_density_min -0.701
_refine_ls_extinction_method none
_refine_ls_goodness_of_fit_ref 1.129
_refine_ls_hydrogen_treatment constr
_refine_ls_matrix_type full
_refine_ls_number_parameters 272
_refine_ls_number_reflns 8076
_refine_ls_number_restraints 0
_refine_ls_restrained_S_all 1.129
_refine_ls_R_factor_all 0.0468
_refine_ls_R_factor_gt 0.0360
_refine_ls_shift/su_max 0.001
_refine_ls_shift/su_mean 0.000
_refine_ls_structure_factor_coef Fsqd
_refine_ls_weighting_details 'calc w=1/[\s^2^(Fo^2^)+(0.0950P)^2^+0.1254P] where P=(Fo^2^+2Fc^2^)/3'
_refine_ls_weighting_scheme calc
_refine_ls_wR_factor_gt 0.1166
_refine_ls_wR_factor_ref 0.1460
_reflns_number_gt 7107
_reflns_number_total 8076
_reflns_threshold_expression I>2\s(I)
_cod_data_source_file hb5382.cif
_cod_data_source_block I
_cod_depositor_comments
;
The following automatic conversions were performed:
'_symmetry_cell_setting' value 'Triclinic' changed to 'triclinic'
according to '/home/saulius/struct/CIF-dictionaries/cif_core.dic'
dictionary named 'cif_core.dic' version 2.4.1 from 2010-06-29.

Automatic conversion script
Id: cif_fix_enum 1527 2010-12-29 10:47:43Z saulius 
;
_cod_original_cell_volume 930.44(13)
_cod_database_code 2225853
_cod_database_fobs_code 2225853

loop_
_symmetry_equiv_pos_as_xyz
'x, y, z'
'-x, -y, -z'

loop_
_atom_site_type_symbol
_atom_site_label
_atom_site_fract_x
_atom_site_fract_y
_atom_site_fract_z
_atom_site_U_iso_or_equiv
_atom_site_adp_type
_atom_site_calc_flag
_atom_site_refinement_flags
_atom_site_occupancy
_atom_site_disorder_assembly
_atom_site_disorder_group
Cl Cl1 1.29464(2) 1.14454(3) 0.06814(2) 0.02139(7) Uani d . 1 . .
O O1 0.61940(7) 0.32154(7) 0.56102(7) 0.01521(12) Uani d . 1 . .
O O2 0.71984(7) 0.69219(8) 0.30892(7) 0.01788(13) Uani d . 1 . .
O O3 1.40488(8) 0.71448(9) 1.04135(7) 0.02060(14) Uani d . 1 . .
O O4 0.30019(9) 0.02849(9) 0.52238(8) 0.02777(17) Uani d . 1 . .
O O5 0.47299(9) 0.09317(9) 0.67232(9) 0.02794(18) Uani d . 1 . .
N N1 0.99713(8) 0.64428(8) 0.64105(7) 0.01227(12) Uani d . 1 . .
N N2 0.87287(8) 0.52812(8) 0.62820(7) 0.01314(12) Uani d . 1 . .
N N3 0.41817(9) 0.10960(9) 0.57182(8) 0.01796(14) Uani d . 1 . .
C C1 1.11008(9) 0.82550(10) 0.28130(8) 0.01484(14) Uani d . 1 . .
H H1A 1.1386 0.7582 0.3241 0.018 Uiso calc R 1 . .
C C2 1.21148(9) 0.92103(10) 0.21216(9) 0.01643(15) Uani d . 1 . .
H H2A 1.3069 0.9161 0.2064 0.020 Uiso calc R 1 . .
C C3 1.16768(9) 1.02368(10) 0.15196(8) 0.01521(14) Uani d . 1 . .
C C4 1.02482(10) 1.03149(10) 0.15658(9) 0.01617(15) Uani d . 1 . .
H H4A 0.9977 1.1017 0.1167 0.019 Uiso calc R 1 . .
C C5 0.92349(9) 0.93211(10) 0.22196(8) 0.01508(14) Uani d . 1 . .
H H5A 0.8266 0.9332 0.2228 0.018 Uiso calc R 1 . .
C C6 0.96547(9) 0.83057(9) 0.28646(8) 0.01292(13) Uani d . 1 . .
C C7 0.84764(9) 0.72576(9) 0.35099(8) 0.01295(13) Uani d . 1 . .
C C8 0.88513(9) 0.66693(9) 0.46450(8) 0.01251(13) Uani d . 1 . .
C C9 0.80310(8) 0.54115(9) 0.52175(8) 0.01230(13) Uani d . 1 . .
C C10 0.66580(9) 0.42891(9) 0.48123(8) 0.01289(13) Uani d . 1 . .
C C11 0.56829(10) 0.40179(10) 0.37915(8) 0.01690(15) Uani d . 1 . .
H H11A 0.5753 0.4580 0.3119 0.020 Uiso calc R 1 . .
C C12 0.45459(10) 0.27164(11) 0.39557(9) 0.01852(16) Uani d . 1 . .
H H12A 0.3722 0.2250 0.3421 0.022 Uiso calc R 1 . .
C C13 0.49222(9) 0.23009(9) 0.50622(9) 0.01568(15) Uani d . 1 . .
C C14 1.00849(9) 0.72922(9) 0.54574(8) 0.01321(14) Uani d . 1 . .
H H14A 1.0848 0.8137 0.5363 0.016 Uiso calc R 1 . .
C C15 1.09929(9) 0.66115(9) 0.74528(8) 0.01229(13) Uani d . 1 . .
C C16 1.07607(9) 0.55323(10) 0.82671(8) 0.01586(15) Uani d . 1 . .
H H16A 0.9930 0.4716 0.8143 0.019 Uiso calc R 1 . .
C C17 1.17703(10) 0.56696(11) 0.92700(9) 0.01755(15) Uani d . 1 . .
H H17A 1.1624 0.4936 0.9805 0.021 Uiso calc R 1 . .
C C18 1.29982(9) 0.69077(10) 0.94696(8) 0.01540(14) Uani d . 1 . .
C C19 1.32113(9) 0.80016(10) 0.86573(9) 0.01607(15) Uani d . 1 . .
H H19A 1.4019 0.8839 0.8800 0.019 Uiso calc R 1 . .
C C20 1.22302(9) 0.78476(9) 0.76433(8) 0.01446(14) Uani d . 1 . .
H H20A 1.2393 0.8564 0.7091 0.017 Uiso calc R 1 . .
C C21 1.39244(12) 0.60104(13) 1.12158(10) 0.0247(2) Uani d . 1 . .
H H21A 1.4770 0.6276 1.1793 0.037 Uiso calc R 1 . .
H H21B 1.3867 0.5115 1.0709 0.037 Uiso calc R 1 . .
H H21C 1.3053 0.5879 1.1684 0.037 Uiso calc R 1 . .

loop_
_atom_site_aniso_label
_atom_site_aniso_U_11
_atom_site_aniso_U_22
_atom_site_aniso_U_33
_atom_site_aniso_U_12
_atom_site_aniso_U_13
_atom_site_aniso_U_23
Cl1 0.01544(10) 0.02511(12) 0.01991(12) -0.00141(8) 0.00097(7) 0.00950(8)
O1 0.0108(2) 0.0127(3) 0.0197(3) -0.0006(2) 0.0000(2) 0.0044(2)
O2 0.0113(2) 0.0195(3) 0.0219(3) 0.0026(2) -0.0025(2) 0.0051(2)
O3 0.0142(3) 0.0274(4) 0.0167(3) 0.0004(3) -0.0036(2) 0.0065(3)
O4 0.0233(3) 0.0221(3) 0.0248(4) -0.0114(3) 0.0003(3) -0.0004(3)
O5 0.0186(3) 0.0246(4) 0.0393(5) 0.0009(3) -0.0044(3) 0.0172(3)
N1 0.0098(3) 0.0114(3) 0.0141(3) 0.0005(2) -0.0005(2) 0.0027(2)
N2 0.0099(3) 0.0119(3) 0.0157(3) 0.0003(2) -0.0003(2) 0.0025(2)
N3 0.0147(3) 0.0128(3) 0.0234(4) -0.0004(2) 0.0030(3) 0.0023(3)
C1 0.0117(3) 0.0165(3) 0.0162(3) 0.0037(3) -0.0007(2) 0.0037(3)
C2 0.0111(3) 0.0196(4) 0.0177(4) 0.0027(3) -0.0002(3) 0.0045(3)
C3 0.0131(3) 0.0165(3) 0.0140(3) 0.0010(3) 0.0003(2) 0.0034(3)
C4 0.0156(3) 0.0177(4) 0.0161(3) 0.0053(3) 0.0015(3) 0.0055(3)
C5 0.0134(3) 0.0173(3) 0.0159(3) 0.0057(3) 0.0018(2) 0.0049(3)
C6 0.0114(3) 0.0133(3) 0.0137(3) 0.0027(2) 0.0002(2) 0.0028(2)
C7 0.0109(3) 0.0130(3) 0.0146(3) 0.0028(2) -0.0001(2) 0.0026(2)
C8 0.0102(3) 0.0123(3) 0.0140(3) 0.0017(2) -0.0001(2) 0.0025(2)
C9 0.0098(3) 0.0115(3) 0.0150(3) 0.0021(2) 0.0008(2) 0.0020(2)
C10 0.0100(3) 0.0121(3) 0.0150(3) 0.0010(2) 0.0014(2) 0.0016(2)
C11 0.0153(3) 0.0168(4) 0.0143(3) -0.0012(3) -0.0006(3) 0.0011(3)
C12 0.0159(3) 0.0183(4) 0.0154(4) -0.0027(3) -0.0003(3) -0.0009(3)
C13 0.0123(3) 0.0127(3) 0.0185(4) -0.0012(3) 0.0018(3) 0.0008(3)
C14 0.0112(3) 0.0125(3) 0.0146(3) 0.0011(2) -0.0002(2) 0.0030(2)
C15 0.0101(3) 0.0124(3) 0.0134(3) 0.0019(2) 0.0001(2) 0.0017(2)
C16 0.0140(3) 0.0154(3) 0.0151(3) -0.0008(3) -0.0009(3) 0.0042(3)
C17 0.0152(3) 0.0198(4) 0.0153(4) 0.0008(3) -0.0007(3) 0.0061(3)
C18 0.0117(3) 0.0197(4) 0.0133(3) 0.0027(3) -0.0002(2) 0.0021(3)
C19 0.0116(3) 0.0159(3) 0.0186(4) 0.0011(3) -0.0013(3) 0.0021(3)
C20 0.0112(3) 0.0130(3) 0.0180(4) 0.0016(2) -0.0011(2) 0.0031(3)
C21 0.0208(4) 0.0327(5) 0.0192(4) 0.0042(4) -0.0033(3) 0.0096(4)

loop_
_atom_type_symbol
_atom_type_description
_atom_type_scat_dispersion_real
_atom_type_scat_dispersion_imag
_atom_type_scat_source
C C 0.0033 0.0016 'International Tables Vol C Tables 4.2.6.8 and 6.1.1.4'
H H 0.0000 0.0000 'International Tables Vol C Tables 4.2.6.8 and 6.1.1.4'
N N 0.0061 0.0033 'International Tables Vol C Tables 4.2.6.8 and 6.1.1.4'
O O 0.0106 0.0060 'International Tables Vol C Tables 4.2.6.8 and 6.1.1.4'
Cl Cl 0.1484 0.1585 'International Tables Vol C Tables 4.2.6.8 and 6.1.1.4'

loop_
_geom_angle_atom_site_label_1
_geom_angle_atom_site_label_2
_geom_angle_atom_site_label_3
_geom_angle_site_symmetry_1
_geom_angle_site_symmetry_3
_geom_angle
_geom_angle_publ_flag
C13 O1 C10 . . 105.18(7) ?
C18 O3 C21 . . 117.66(8) ?
C14 N1 N2 . . 112.41(7) ?
C14 N1 C15 . . 128.09(7) ?
N2 N1 C15 . . 119.46(7) ?
C9 N2 N1 . . 105.18(7) ?
O5 N3 O4 . . 124.52(9) ?
O5 N3 C13 . . 119.17(8) ?
O4 N3 C13 . . 116.31(9) ?
C2 C1 C6 . . 120.23(8) ?
C2 C1 H1A . . 119.9 ?
C6 C1 H1A . . 119.9 ?
C3 C2 C1 . . 118.94(8) ?
C3 C2 H2A . . 120.5 ?
C1 C2 H2A . . 120.5 ?
C2 C3 C4 . . 121.82(8) ?
C2 C3 Cl1 . . 118.96(7) ?
C4 C3 Cl1 . . 119.22(7) ?
C5 C4 C3 . . 118.60(8) ?
C5 C4 H4A . . 120.7 ?
C3 C4 H4A . . 120.7 ?
C4 C5 C6 . . 120.81(8) ?
C4 C5 H5A . . 119.6 ?
C6 C5 H5A . . 119.6 ?
C5 C6 C1 . . 119.53(8) ?
C5 C6 C7 . . 116.77(7) ?
C1 C6 C7 . . 123.58(7) ?
O2 C7 C8 . . 120.95(8) ?
O2 C7 C6 . . 119.13(8) ?
C8 C7 C6 . . 119.91(7) ?
C14 C8 C9 . . 104.13(7) ?
C14 C8 C7 . . 126.36(8) ?
C9 C8 C7 . . 129.40(7) ?
N2 C9 C8 . . 110.98(7) ?
N2 C9 C10 . . 117.95(7) ?
C8 C9 C10 . . 131.03(8) ?
C11 C10 O1 . . 110.07(7) ?
C11 C10 C9 . . 134.98(8) ?
O1 C10 C9 . . 114.95(7) ?
C10 C11 C12 . . 106.87(8) ?
C10 C11 H11A . . 126.6 ?
C12 C11 H11A . . 126.6 ?
C13 C12 C11 . . 104.95(8) ?
C13 C12 H12A . . 127.5 ?
C11 C12 H12A . . 127.5 ?
O1 C13 C12 . . 112.92(8) ?
O1 C13 N3 . . 116.80(8) ?
C12 C13 N3 . . 130.27(8) ?
N1 C14 C8 . . 107.30(7) ?
N1 C14 H14A . . 126.3 ?
C8 C14 H14A . . 126.3 ?
C16 C15 C20 . . 120.14(8) ?
C16 C15 N1 . . 119.68(7) ?
C20 C15 N1 . . 120.17(7) ?
C15 C16 C17 . . 120.14(8) ?
C15 C16 H16A . . 119.9 ?
C17 C16 H16A . . 119.9 ?
C18 C17 C16 . . 119.84(8) ?
C18 C17 H17A . . 120.1 ?
C16 C17 H17A . . 120.1 ?
O3 C18 C17 . . 124.49(8) ?
O3 C18 C19 . . 115.85(8) ?
C17 C18 C19 . . 119.66(8) ?
C20 C19 C18 . . 120.48(8) ?
C20 C19 H19A . . 119.8 ?
C18 C19 H19A . . 119.8 ?
C19 C20 C15 . . 119.70(8) ?
C19 C20 H20A . . 120.1 ?
C15 C20 H20A . . 120.1 ?
O3 C21 H21A . . 109.5 ?
O3 C21 H21B . . 109.5 ?
H21A C21 H21B . . 109.5 ?
O3 C21 H21C . . 109.5 ?
H21A C21 H21C . . 109.5 ?
H21B C21 H21C . . 109.5 ?

loop_
_geom_bond_atom_site_label_1
_geom_bond_atom_site_label_2
_geom_bond_site_symmetry_2
_geom_bond_distance
_geom_bond_publ_flag
Cl1 C3 . 1.7351(9) ?
O1 C13 . 1.3488(11) ?
O1 C10 . 1.3774(10) ?
O2 C7 . 1.2282(10) ?
O3 C18 . 1.3593(11) ?
O3 C21 . 1.4313(13) ?
O4 N3 . 1.2343(11) ?
O5 N3 . 1.2270(12) ?
N1 C14 . 1.3503(11) ?
N1 N2 . 1.3574(10) ?
N1 C15 . 1.4275(11) ?
N2 C9 . 1.3393(11) ?
N3 C13 . 1.4200(12) ?
C1 C2 . 1.3949(12) ?
C1 C6 . 1.3998(12) ?
C1 H1A . 0.9300 ?
C2 C3 . 1.3906(12) ?
C2 H2A . 0.9300 ?
C3 C4 . 1.3919(12) ?
C4 C5 . 1.3899(13) ?
C4 H4A . 0.9300 ?
C5 C6 . 1.3975(12) ?
C5 H5A . 0.9300 ?
C6 C7 . 1.4948(12) ?
C7 C8 . 1.4662(12) ?
C8 C14 . 1.3892(11) ?
C8 C9 . 1.4294(11) ?
C9 C10 . 1.4516(11) ?
C10 C11 . 1.3696(12) ?
C11 C12 . 1.4180(13) ?
C11 H11A . 0.9300 ?
C12 C13 . 1.3563(13) ?
C12 H12A . 0.9300 ?
C14 H14A . 0.9300 ?
C15 C16 . 1.3883(12) ?
C15 C20 . 1.3969(12) ?
C16 C17 . 1.3942(12) ?
C16 H16A . 0.9300 ?
C17 C18 . 1.3933(13) ?
C17 H17A . 0.9300 ?
C18 C19 . 1.3987(13) ?
C19 C20 . 1.3828(12) ?
C19 H19A . 0.9300 ?
C20 H20A . 0.9300 ?
C21 H21A . 0.9600 ?
C21 H21B . 0.9600 ?
C21 H21C . 0.9600 ?

loop_
_geom_hbond_atom_site_label_D
_geom_hbond_atom_site_label_H
_geom_hbond_atom_site_label_A
_geom_hbond_site_symmetry_A
_geom_hbond_distance_DH
_geom_hbond_distance_HA
_geom_hbond_distance_DA
_geom_hbond_angle_DHA
_geom_hbond_publ_flag
C11 H11A O2 . 0.93 2.27 2.9153(12) 126 yes
C2 H2A O5 2_766 0.93 2.48 3.2820(13) 145 yes
C14 H14A O4 1_665 0.93 2.46 3.3846(12) 175 yes
C21 H21A O2 1_656 0.96 2.55 3.5064(14) 173 yes

loop_
_geom_torsion_atom_site_label_1
_geom_torsion_atom_site_label_2
_geom_torsion_atom_site_label_3
_geom_torsion_atom_site_label_4
_geom_torsion_site_symmetry_1
_geom_torsion_site_symmetry_2
_geom_torsion_site_symmetry_3
_geom_torsion_site_symmetry_4
_geom_torsion
_geom_torsion_publ_flag
C14 N1 N2 C9 . . . . -0.53(9) ?
C15 N1 N2 C9 . . . . -178.56(7) ?
C6 C1 C2 C3 . . . . 1.91(13) ?
C1 C2 C3 C4 . . . . -1.44(14) ?
C1 C2 C3 Cl1 . . . . 178.93(7) ?
C2 C3 C4 C5 . . . . -0.89(14) ?
Cl1 C3 C4 C5 . . . . 178.74(7) ?
C3 C4 C5 C6 . . . . 2.78(14) ?
C4 C5 C6 C1 . . . . -2.31(13) ?
C4 C5 C6 C7 . . . . -178.41(8) ?
C2 C1 C6 C5 . . . . -0.08(13) ?
C2 C1 C6 C7 . . . . 175.74(8) ?
C5 C6 C7 O2 . . . . 27.96(12) ?
C1 C6 C7 O2 . . . . -147.96(9) ?
C5 C6 C7 C8 . . . . -150.78(8) ?
C1 C6 C7 C8 . . . . 33.30(12) ?
O2 C7 C8 C14 . . . . -156.41(9) ?
C6 C7 C8 C14 . . . . 22.30(12) ?
O2 C7 C8 C9 . . . . 19.38(14) ?
C6 C7 C8 C9 . . . . -161.90(8) ?
N1 N2 C9 C8 . . . . 0.76(9) ?
N1 N2 C9 C10 . . . . 178.64(7) ?
C14 C8 C9 N2 . . . . -0.72(9) ?
C7 C8 C9 N2 . . . . -177.23(8) ?
C14 C8 C9 C10 . . . . -178.24(8) ?
C7 C8 C9 C10 . . . . 5.26(15) ?
C13 O1 C10 C11 . . . . -0.45(9) ?
C13 O1 C10 C9 . . . . -179.91(7) ?
N2 C9 C10 C11 . . . . -177.28(9) ?
C8 C9 C10 C11 . . . . 0.10(16) ?
N2 C9 C10 O1 . . . . 2.01(11) ?
C8 C9 C10 O1 . . . . 179.38(8) ?
O1 C10 C11 C12 . . . . 0.31(10) ?
C9 C10 C11 C12 . . . . 179.62(9) ?
C10 C11 C12 C13 . . . . -0.05(10) ?
C10 O1 C13 C12 . . . . 0.43(10) ?
C10 O1 C13 N3 . . . . -178.49(7) ?
C11 C12 C13 O1 . . . . -0.24(11) ?
C11 C12 C13 N3 . . . . 178.50(9) ?
O5 N3 C13 O1 . . . . -1.02(13) ?
O4 N3 C13 O1 . . . . 178.36(8) ?
O5 N3 C13 C12 . . . . -179.72(10) ?
O4 N3 C13 C12 . . . . -0.34(15) ?
N2 N1 C14 C8 . . . . 0.08(9) ?
C15 N1 C14 C8 . . . . 177.90(7) ?
C9 C8 C14 N1 . . . . 0.37(9) ?
C7 C8 C14 N1 . . . . 177.02(8) ?
C14 N1 C15 C16 . . . . -172.85(8) ?
N2 N1 C15 C16 . . . . 4.84(12) ?
C14 N1 C15 C20 . . . . 6.33(13) ?
N2 N1 C15 C20 . . . . -175.98(7) ?
C20 C15 C16 C17 . . . . -0.74(13) ?
N1 C15 C16 C17 . . . . 178.45(8) ?
C15 C16 C17 C18 . . . . 1.34(14) ?
C21 O3 C18 C17 . . . . 3.45(14) ?
C21 O3 C18 C19 . . . . -176.00(9) ?
C16 C17 C18 O3 . . . . -179.70(8) ?
C16 C17 C18 C19 . . . . -0.27(14) ?
O3 C18 C19 C20 . . . . 178.05(8) ?
C17 C18 C19 C20 . . . . -1.43(13) ?
C18 C19 C20 C15 . . . . 2.03(13) ?
C16 C15 C20 C19 . . . . -0.95(13) ?
N1 C15 C20 C19 . . . . 179.87(8) ?

loop_
_cod_related_entry_id
_cod_related_entry_database
_cod_related_entry_code
1 ChemSpider 9822257
